data_8106083
loop_
_publ_author_name
'Lv, Liangjun'
'Hao, Zhengli'
'Lin, Long'
'Wang, Yuan'

_publ_section_title
;
 Crystal structure of ethyl
 (E)-5-((2-(3-hydroxybenzoyl)hydrazono)methyl)-3,4-dimethyl-1H-pyrrole-2-carboxylate
 -- water -- ethanol (1/1/1), C19H27N3O6
;
_journal_issue 1
_journal_name_full 'Zeitschrift f\"ur Kristallographie - New Crystal Structures'
_journal_page_first 155
_journal_page_last 156
_journal_paper_doi 10.1515/ncrs-2017-0268
_journal_volume 233
_journal_year 2018
_chemical_formula_sum 'C19 H27 N3 O6'
_chemical_formula_weight 393.44
_space_group_IT_number 14
_space_group_name_Hall '-P 2ybc'
_space_group_name_H-M_alt 'P 1 21/c 1'
_symmetry_cell_setting monoclinic
_symmetry_space_group_name_H-M 'P 1 21/c 1'
_atom_sites_solution_hydrogens geom
_atom_sites_solution_primary direct
_atom_sites_solution_secondary difmap
_cell_angle_alpha 90.00
_cell_angle_beta 97.189(17)
_cell_angle_gamma 90.00
_cell_formula_units_Z 4
_cell_length_a 8.132(7)
_cell_length_b 8.762(7)
_cell_length_c 30.22(3)
_cell_measurement_reflns_used 963
_cell_measurement_temperature 296(2)
_cell_measurement_theta_max 18.38
_cell_measurement_theta_min 2.69
_cell_volume 2136(3)
_computing_cell_refinement 'Bruker SMART'
_computing_data_collection 'Bruker SMART'
_computing_data_reduction 'Bruker SAINT'
_computing_molecular_graphics 'Bruker SHELXTL'
_computing_publication_material 'Bruker SHELXTL'
_computing_structure_refinement 'SHELXL-97 (Sheldrick, 1997)'
_computing_structure_solution 'SHELXS-97 (Sheldrick, 1990)'
_diffrn_ambient_temperature 296(2)
_diffrn_measured_fraction_theta_full 1.000
_diffrn_measured_fraction_theta_max 1.000
_diffrn_measurement_device_type 'CCD area detector'
_diffrn_measurement_method 'phi and omega scans'
_diffrn_radiation_monochromator graphite
_diffrn_radiation_source 'fine-focus sealed tube'
_diffrn_radiation_type MoK\a
_diffrn_radiation_wavelength 0.71073
_diffrn_reflns_av_R_equivalents 0.0648
_diffrn_reflns_av_sigmaI/netI 0.0708
_diffrn_reflns_limit_h_max 9
_diffrn_reflns_limit_h_min -9
_diffrn_reflns_limit_k_max 10
_diffrn_reflns_limit_k_min -9
_diffrn_reflns_limit_l_max 35
_diffrn_reflns_limit_l_min -35
_diffrn_reflns_number 10899
_diffrn_reflns_theta_full 25.01
_diffrn_reflns_theta_max 25.01
_diffrn_reflns_theta_min 1.36
_exptl_absorpt_coefficient_mu 0.092
_exptl_absorpt_correction_T_max 0.9864
_exptl_absorpt_correction_T_min 0.9828
_exptl_absorpt_correction_type multi-scan
_exptl_absorpt_process_details sadabs
_exptl_crystal_colour yellow
_exptl_crystal_density_diffrn 1.223
_exptl_crystal_density_method 'not measured'
_exptl_crystal_description block
_exptl_crystal_F_000 840
_exptl_crystal_size_max 0.19
_exptl_crystal_size_mid 0.16
_exptl_crystal_size_min 0.15
_refine_diff_density_max 0.277
_refine_diff_density_min -0.188
_refine_diff_density_rms 0.043
_refine_ls_extinction_coef 0.0054(15)
_refine_ls_extinction_expression Fc^*^=kFc[1+0.001xFc^2^\l^3^/sin(2\q)]^-1/4^
_refine_ls_extinction_method SHELXL
_refine_ls_goodness_of_fit_ref 0.995
_refine_ls_hydrogen_treatment mixed
_refine_ls_matrix_type full
_refine_ls_number_parameters 263
_refine_ls_number_reflns 3767
_refine_ls_number_restraints 0
_refine_ls_restrained_S_all 0.995
_refine_ls_R_factor_all 0.1308
_refine_ls_R_factor_gt 0.0579
_refine_ls_shift/su_max 0.000
_refine_ls_shift/su_mean 0.000
_refine_ls_structure_factor_coef Fsqd
_refine_ls_weighting_details 'calc w=1/[\s^2^(Fo^2^)+(0.0860P)^2^+0.0000P] where P=(Fo^2^+2Fc^2^)/3'
_refine_ls_weighting_scheme calc
_refine_ls_wR_factor_gt 0.1468
_refine_ls_wR_factor_ref 0.1892
_reflns_number_gt 1771
_reflns_number_total 3767
_reflns_threshold_expression >2sigma(I)
_cod_data_source_file suppl_ncrs-2017-0268_suppl.cif
_cod_data_source_block z
_cod_original_sg_symbol_H-M P21/c
_cod_database_code 8106083

loop_
_symmetry_equiv_pos_as_xyz
'x, y, z'
'-x, y+1/2, -z+1/2'
'-x, -y, -z'
'x, -y-1/2, z-1/2'

loop_
_atom_site_label
_atom_site_type_symbol
_atom_site_fract_x
_atom_site_fract_y
_atom_site_fract_z
_atom_site_U_iso_or_equiv
_atom_site_adp_type
_atom_site_occupancy
_atom_site_symmetry_multiplicity
_atom_site_calc_flag
_atom_site_refinement_flags
_atom_site_disorder_assembly
_atom_site_disorder_group
C1 C 0.5981(5) 0.8544(4) -0.18148(11) 0.0635(10) Uani 1 1 d . . .
C2 C 0.5596(4) 0.8496(4) -0.13786(11) 0.0585(9) Uani 1 1 d . . .
H2 H 0.5822 0.9338 -0.1193 0.070 Uiso 1 1 calc R . .
C3 C 0.4878(4) 0.7207(4) -0.12173(10) 0.0512(8) Uani 1 1 d . . .
C4 C 0.4535(5) 0.5971(4) -0.14994(11) 0.0649(10) Uani 1 1 d . . .
H4 H 0.4057 0.5097 -0.1396 0.078 Uiso 1 1 calc R . .
C5 C 0.4902(5) 0.6031(4) -0.19332(13) 0.0777(11) Uani 1 1 d . . .
H5 H 0.4658 0.5197 -0.2120 0.093 Uiso 1 1 calc R . .
C6 C 0.5624(5) 0.7310(4) -0.20940(12) 0.0708(11) Uani 1 1 d . . .
H6 H 0.5866 0.7338 -0.2387 0.085 Uiso 1 1 calc R . .
C7 C 0.4481(4) 0.7248(4) -0.07476(11) 0.0514(8) Uani 1 1 d . . .
C8 C 0.2483(4) 0.4881(4) -0.00558(11) 0.0573(9) Uani 1 1 d . . .
H8 H 0.2235 0.4081 -0.0255 0.069 Uiso 1 1 calc R . .
C9 C 0.1968(4) 0.4803(4) 0.03805(11) 0.0526(8) Uani 1 1 d . . .
C10 C 0.1143(4) 0.3620(4) 0.05735(12) 0.0593(9) Uani 1 1 d . . .
C11 C 0.0916(4) 0.4093(4) 0.10099(12) 0.0590(9) Uani 1 1 d . . .
C12 C 0.1620(4) 0.5535(4) 0.10701(11) 0.0576(9) Uani 1 1 d . . .
C13 C 0.0613(5) 0.2121(4) 0.03588(13) 0.0762(11) Uani 1 1 d . . .
H13A H 0.0073 0.1517 0.0563 0.114 Uiso 1 1 calc R . .
H13B H 0.1568 0.1585 0.0283 0.114 Uiso 1 1 calc R . .
H13C H -0.0142 0.2304 0.0094 0.114 Uiso 1 1 calc R . .
C14 C 0.0115(5) 0.3159(4) 0.13413(13) 0.0787(12) Uani 1 1 d . . .
H14A H -0.0262 0.2208 0.1207 0.118 Uiso 1 1 calc R . .
H14B H -0.0811 0.3709 0.1430 0.118 Uiso 1 1 calc R . .
H14C H 0.0907 0.2963 0.1598 0.118 Uiso 1 1 calc R . .
C15 C 0.1899(5) 0.6550(5) 0.14460(12) 0.0654(10) Uani 1 1 d . . .
C16 C 0.1547(6) 0.6922(5) 0.22089(13) 0.0976(14) Uani 1 1 d . . .
H16A H 0.1026 0.7916 0.2166 0.117 Uiso 1 1 calc R . .
H16B H 0.2728 0.7071 0.2290 0.117 Uiso 1 1 calc R . .
C17 C 0.0846(9) 0.6081(6) 0.25646(17) 0.170(3) Uani 1 1 d . . .
H17A H 0.1035 0.6649 0.2838 0.255 Uiso 1 1 calc R . .
H17B H 0.1371 0.5101 0.2605 0.255 Uiso 1 1 calc R . .
H17C H -0.0324 0.5947 0.2482 0.255 Uiso 1 1 calc R . .
C18 C 0.1626(9) 0.0942(7) -0.1169(3) 0.197(4) Uani 1 1 d . . .
H18A H 0.0985 0.0505 -0.1427 0.296 Uiso 1 1 calc R . .
H18B H 0.0895 0.1324 -0.0969 0.296 Uiso 1 1 calc R . .
H18C H 0.2336 0.0176 -0.1021 0.296 Uiso 1 1 calc R . .
C19 C 0.2548(7) 0.2089(7) -0.1297(2) 0.152(3) Uani 1 1 d . . .
H19A H 0.1848 0.2770 -0.1491 0.182 Uiso 1 1 calc R . .
H19B H 0.3385 0.1678 -0.1466 0.182 Uiso 1 1 calc R . .
O1 O 0.6687(4) 0.9779(4) -0.19876(9) 0.0959(10) Uani 1 1 d . . .
O2 O 0.4790(3) 0.8375(3) -0.05045(7) 0.0692(7) Uani 1 1 d . . .
O3 O 0.2662(4) 0.7751(3) 0.14453(8) 0.0854(9) Uani 1 1 d . . .
O4 O 0.1246(3) 0.6038(3) 0.18027(8) 0.0776(8) Uani 1 1 d . . .
O5 O 0.5850(4) 1.1381(3) -0.04310(7) 0.0772(8) Uani 1 1 d G . .
H5A H 0.5731 1.0418 -0.0446 0.116 Uiso 1 1 d G . .
H5B H 0.5791 1.1677 -0.0166 0.116 Uiso 1 1 d G . .
O6 O 0.3347(4) 0.2944(3) -0.09225(10) 0.0934(9) Uani 1 1 d . . .
H6A H 0.4099 0.2433 -0.0790 0.140 Uiso 1 1 calc R . .
N1 N 0.3728(3) 0.6013(3) -0.06004(8) 0.0555(7) Uani 1 1 d . . .
H1A H 0.3528 0.5225 -0.0768 0.067 Uiso 1 1 calc R . .
N2 N 0.3281(3) 0.6040(3) -0.01734(8) 0.0537(7) Uani 1 1 d . . .
N3 N 0.2244(3) 0.5938(3) 0.06838(9) 0.0580(8) Uani 1 1 d . . .
H3 H 0.2737 0.6784 0.0642 0.070 Uiso 1 1 calc R . .
H1 H 0.696(6) 1.055(6) -0.1778(16) 0.136(19) Uiso 1 1 d . . .

loop_
_atom_site_aniso_label
_atom_site_aniso_U_11
_atom_site_aniso_U_22
_atom_site_aniso_U_33
_atom_site_aniso_U_23
_atom_site_aniso_U_13
_atom_site_aniso_U_12
C1 0.080(3) 0.062(2) 0.048(2) 0.0033(19) 0.0078(18) 0.000(2)
C2 0.075(2) 0.053(2) 0.047(2) -0.0050(16) 0.0060(17) 0.0014(19)
C3 0.056(2) 0.0492(19) 0.047(2) 0.0003(16) 0.0020(16) 0.0072(16)
C4 0.085(3) 0.055(2) 0.055(2) -0.0066(18) 0.011(2) -0.0013(19)
C5 0.099(3) 0.073(3) 0.061(3) -0.016(2) 0.009(2) 0.001(2)
C6 0.092(3) 0.076(3) 0.045(2) -0.004(2) 0.012(2) 0.005(2)
C7 0.060(2) 0.045(2) 0.049(2) -0.0019(17) 0.0054(16) 0.0077(16)
C8 0.064(2) 0.050(2) 0.056(2) -0.0055(16) 0.0048(18) -0.0013(18)
C9 0.050(2) 0.051(2) 0.057(2) 0.0025(17) 0.0037(16) 0.0005(16)
C10 0.049(2) 0.054(2) 0.073(2) 0.0054(19) -0.0001(18) -0.0011(17)
C11 0.046(2) 0.065(2) 0.066(2) 0.0068(19) 0.0080(17) -0.0004(18)
C12 0.053(2) 0.066(2) 0.053(2) 0.0045(18) 0.0087(17) 0.0018(18)
C13 0.077(3) 0.061(2) 0.089(3) 0.001(2) 0.006(2) -0.010(2)
C14 0.071(3) 0.083(3) 0.083(3) 0.018(2) 0.015(2) -0.011(2)
C15 0.061(2) 0.074(3) 0.063(3) 0.003(2) 0.0151(19) 0.002(2)
C16 0.122(4) 0.111(3) 0.065(3) -0.017(2) 0.031(3) -0.012(3)
C17 0.285(9) 0.149(5) 0.094(4) -0.010(3) 0.093(5) -0.054(5)
C18 0.144(6) 0.104(5) 0.326(11) 0.034(6) -0.044(6) -0.005(5)
C19 0.108(5) 0.089(4) 0.245(8) 0.009(4) -0.025(5) 0.001(3)
O1 0.152(3) 0.081(2) 0.0583(17) -0.0029(16) 0.0306(18) -0.0245(19)
O2 0.102(2) 0.0511(14) 0.0573(15) -0.0108(12) 0.0191(13) -0.0116(13)
O3 0.109(2) 0.0808(19) 0.0705(18) -0.0140(14) 0.0276(16) -0.0245(17)
O4 0.0848(19) 0.0880(18) 0.0635(17) -0.0008(14) 0.0226(14) -0.0080(14)
O5 0.121(2) 0.0554(15) 0.0568(15) -0.0047(11) 0.0167(16) -0.0148(16)
O6 0.114(3) 0.0591(17) 0.101(2) -0.0246(15) -0.0116(18) -0.0047(16)
N1 0.076(2) 0.0439(16) 0.0461(17) -0.0047(12) 0.0073(14) -0.0039(14)
N2 0.0599(18) 0.0514(17) 0.0490(17) -0.0013(13) 0.0038(14) -0.0009(14)
N3 0.0634(19) 0.0516(17) 0.0593(18) -0.0013(14) 0.0089(14) -0.0056(14)

loop_
_atom_type_symbol
_atom_type_description
_atom_type_scat_dispersion_real
_atom_type_scat_dispersion_imag
_atom_type_scat_source
C C 0.0033 0.0016 'International Tables Vol C Tables 4.2.6.8 and 6.1.1.4'
H H 0.0000 0.0000 'International Tables Vol C Tables 4.2.6.8 and 6.1.1.4'
N N 0.0061 0.0033 'International Tables Vol C Tables 4.2.6.8 and 6.1.1.4'
O O 0.0106 0.0060 'International Tables Vol C Tables 4.2.6.8 and 6.1.1.4'

loop_
_geom_angle_atom_site_label_1
_geom_angle_atom_site_label_2
_geom_angle_atom_site_label_3
_geom_angle
_geom_angle_site_symmetry_1
_geom_angle_site_symmetry_3
O1 C1 C6 117.1(3) . .
O1 C1 C2 122.9(3) . .
C6 C1 C2 120.0(3) . .
C3 C2 C1 120.7(3) . .
C3 C2 H2 119.6 . .
C1 C2 H2 119.6 . .
C4 C3 C2 118.8(3) . .
C4 C3 C7 123.5(3) . .
C2 C3 C7 117.6(3) . .
C5 C4 C3 120.2(3) . .
C5 C4 H4 119.9 . .
C3 C4 H4 119.9 . .
C6 C5 C4 121.1(3) . .
C6 C5 H5 119.4 . .
C4 C5 H5 119.4 . .
C1 C6 C5 119.1(3) . .
C1 C6 H6 120.4 . .
C5 C6 H6 120.4 . .
O2 C7 N1 120.8(3) . .
O2 C7 C3 122.1(3) . .
N1 C7 C3 117.1(3) . .
N2 C8 C9 120.7(3) . .
N2 C8 H8 119.7 . .
C9 C8 H8 119.7 . .
N3 C9 C10 108.1(3) . .
N3 C9 C8 123.0(3) . .
C10 C9 C8 128.9(3) . .
C9 C10 C11 107.2(3) . .
C9 C10 C13 126.4(3) . .
C11 C10 C13 126.4(3) . .
C12 C11 C10 106.8(3) . .
C12 C11 C14 127.8(3) . .
C10 C11 C14 125.4(3) . .
N3 C12 C11 108.2(3) . .
N3 C12 C15 118.2(3) . .
C11 C12 C15 133.4(3) . .
C10 C13 H13A 109.5 . .
C10 C13 H13B 109.5 . .
H13A C13 H13B 109.5 . .
C10 C13 H13C 109.5 . .
H13A C13 H13C 109.5 . .
H13B C13 H13C 109.5 . .
C11 C14 H14A 109.5 . .
C11 C14 H14B 109.5 . .
H14A C14 H14B 109.5 . .
C11 C14 H14C 109.5 . .
H14A C14 H14C 109.5 . .
H14B C14 H14C 109.5 . .
O3 C15 O4 122.9(3) . .
O3 C15 C12 124.1(3) . .
O4 C15 C12 112.9(4) . .
O4 C16 C17 108.1(4) . .
O4 C16 H16A 110.1 . .
C17 C16 H16A 110.1 . .
O4 C16 H16B 110.1 . .
C17 C16 H16B 110.1 . .
H16A C16 H16B 108.4 . .
C16 C17 H17A 109.5 . .
C16 C17 H17B 109.5 . .
H17A C17 H17B 109.5 . .
C16 C17 H17C 109.5 . .
H17A C17 H17C 109.5 . .
H17B C17 H17C 109.5 . .
C19 C18 H18A 109.5 . .
C19 C18 H18B 109.5 . .
H18A C18 H18B 109.5 . .
C19 C18 H18C 109.5 . .
H18A C18 H18C 109.5 . .
H18B C18 H18C 109.5 . .
C18 C19 O6 112.2(7) . .
C18 C19 H19A 109.2 . .
O6 C19 H19A 109.2 . .
C18 C19 H19B 109.2 . .
O6 C19 H19B 109.2 . .
H19A C19 H19B 107.9 . .
C1 O1 H1 113(3) . .
C15 O4 C16 117.5(3) . .
H5A O5 H5B 109.5 . .
C19 O6 H6A 109.5 . .
C7 N1 N2 118.6(2) . .
C7 N1 H1A 120.7 . .
N2 N1 H1A 120.7 . .
C8 N2 N1 116.6(3) . .
C9 N3 C12 109.8(3) . .
C9 N3 H3 125.1 . .
C12 N3 H3 125.1 . .

loop_
_geom_bond_atom_site_label_1
_geom_bond_atom_site_label_2
_geom_bond_distance
_geom_bond_site_symmetry_2
C1 O1 1.360(4) .
C1 C6 1.380(5) .
C1 C2 1.393(4) .
C2 C3 1.388(4) .
C2 H2 0.9300 .
C3 C4 1.385(4) .
C3 C7 1.495(4) .
C4 C5 1.381(5) .
C4 H4 0.9300 .
C5 C6 1.381(5) .
C5 H5 0.9300 .
C6 H6 0.9300 .
C7 O2 1.237(4) .
C7 N1 1.347(4) .
C8 N2 1.279(4) .
C8 C9 1.434(5) .
C8 H8 0.9300 .
C9 N3 1.352(4) .
C9 C10 1.401(4) .
C10 C11 1.417(5) .
C10 C13 1.504(5) .
C11 C12 1.390(5) .
C11 C14 1.503(4) .
C12 N3 1.376(4) .
C12 C15 1.438(5) .
C13 H13A 0.9600 .
C13 H13B 0.9600 .
C13 H13C 0.9600 .
C14 H14A 0.9600 .
C14 H14B 0.9600 .
C14 H14C 0.9600 .
C15 O3 1.222(4) .
C15 O4 1.337(4) .
C16 O4 1.447(5) .
C16 C17 1.475(6) .
C16 H16A 0.9700 .
C16 H16B 0.9700 .
C17 H17A 0.9600 .
C17 H17B 0.9600 .
C17 H17C 0.9600 .
C18 C19 1.339(7) .
C18 H18A 0.9600 .
C18 H18B 0.9600 .
C18 H18C 0.9600 .
C19 O6 1.442(6) .
C19 H19A 0.9700 .
C19 H19B 0.9700 .
O1 H1 0.93(5) .
O5 H5A 0.8500 .
O5 H5B 0.8500 .
O6 H6A 0.8200 .
N1 N2 1.384(3) .
N1 H1A 0.8600 .
N3 H3 0.8600 .

loop_
_geom_hbond_atom_site_label_D
_geom_hbond_atom_site_label_H
_geom_hbond_atom_site_label_A
_geom_hbond_distance_DH
_geom_hbond_distance_HA
_geom_hbond_distance_DA
_geom_hbond_angle_DHA
_geom_hbond_site_symmetry_A
O5 H5A O2 0.85 1.95 2.771(4) 163.6 .
N1 H1A O6 0.86 2.05 2.863(4) 156.7 .
O5 H5B O2 0.85 2.14 2.946(4) 158.9 3_675
N3 H3 O5 0.86 2.12 2.966(4) 168.1 3_675
O1 H1 O3 0.93(5) 1.80(5) 2.726(4) 170(4) 3_675
O6 H6A O5 0.82 1.92 2.733(4) 174.1 1_545

loop_
_geom_torsion_atom_site_label_1
_geom_torsion_atom_site_label_2
_geom_torsion_atom_site_label_3
_geom_torsion_atom_site_label_4
_geom_torsion
_geom_torsion_site_symmetry_1
_geom_torsion_site_symmetry_2
_geom_torsion_site_symmetry_3
_geom_torsion_site_symmetry_4
O1 C1 C2 C3 -179.9(3) . . . .
C6 C1 C2 C3 1.1(5) . . . .
C1 C2 C3 C4 -0.6(5) . . . .
C1 C2 C3 C7 -179.3(3) . . . .
C2 C3 C4 C5 -0.1(5) . . . .
C7 C3 C4 C5 178.4(3) . . . .
C3 C4 C5 C6 0.5(6) . . . .
O1 C1 C6 C5 -179.8(3) . . . .
C2 C1 C6 C5 -0.7(6) . . . .
C4 C5 C6 C1 -0.1(6) . . . .
C4 C3 C7 O2 -179.4(3) . . . .
C2 C3 C7 O2 -0.9(5) . . . .
C4 C3 C7 N1 -1.0(5) . . . .
C2 C3 C7 N1 177.5(3) . . . .
N2 C8 C9 N3 1.9(5) . . . .
N2 C8 C9 C10 -177.6(3) . . . .
N3 C9 C10 C11 0.5(4) . . . .
C8 C9 C10 C11 180.0(3) . . . .
N3 C9 C10 C13 -179.0(3) . . . .
C8 C9 C10 C13 0.5(6) . . . .
C9 C10 C11 C12 -0.5(4) . . . .
C13 C10 C11 C12 178.9(3) . . . .
C9 C10 C11 C14 -178.6(3) . . . .
C13 C10 C11 C14 0.9(6) . . . .
C10 C11 C12 N3 0.4(4) . . . .
C14 C11 C12 N3 178.4(3) . . . .
C10 C11 C12 C15 -174.3(4) . . . .
C14 C11 C12 C15 3.6(6) . . . .
N3 C12 C15 O3 -0.2(5) . . . .
C11 C12 C15 O3 174.2(4) . . . .
N3 C12 C15 O4 -179.6(3) . . . .
C11 C12 C15 O4 -5.2(6) . . . .
O3 C15 O4 C16 -3.4(5) . . . .
C12 C15 O4 C16 176.1(3) . . . .
C17 C16 O4 C15 -175.1(4) . . . .
O2 C7 N1 N2 1.0(4) . . . .
C3 C7 N1 N2 -177.4(3) . . . .
C9 C8 N2 N1 179.9(3) . . . .
C7 N1 N2 C8 176.1(3) . . . .
C10 C9 N3 C12 -0.2(4) . . . .
C8 C9 N3 C12 -179.7(3) . . . .
C11 C12 N3 C9 -0.2(4) . . . .
C15 C12 N3 C9 175.5(3) . . . .
